data_8103003
loop_
_publ_author_name
'Sofiane Souissi'
'Wajda Smirani'
'Mohamed Rzaigui'

_publ_section_title
;
 Crystal structure of sodium cobalt
 (II)tetraaquabis(dihydrogendiphosphate), Na2Co(H2P2O7)2(H2O)4
;
_journal_issue 1
_journal_name_full 'Zeitschrift f\"ur Kristallographie - New Crystal Structures'
_journal_page_first 3
_journal_volume 224
_journal_year 2009
_chemical_formula_sum 'Co H12 Na2 O18 P4'
_chemical_formula_weight 528.88
_space_group_IT_number 11
_symmetry_cell_setting monoclinic
_symmetry_Int_Tables_number 11
_symmetry_space_group_name_Hall '-P 2yb'
_symmetry_space_group_name_H-M 'P 1 21/m 1'
_cell_angle_alpha 90.00
_cell_angle_beta 113.06(2)
_cell_angle_gamma 90.00
_cell_formula_units_Z 2
_cell_length_a 8.034(2)
_cell_length_b 11.552(2)
_cell_length_c 9.061(2)
_cell_measurement_reflns_used 25
_cell_measurement_temperature 296.2
_cell_measurement_theta_max 10.0
_cell_measurement_theta_min 8.0
_cell_volume 773.7(3)
_computing_cell_refinement 'MACH 3 Enraf Nonius'
_computing_data_collection 'MACH 3 Enraf Nonius'
_computing_data_reduction 'teXsan for Windows (MSC, 1997)'
_computing_publication_material 'teXsan for Windows (MSC, 1997)'
_computing_structure_refinement 'teXsan for Windows (MSC, 1997)'
_computing_structure_solution 'SIR92 (Altomare, et. al. 1994)'
_diffrn_ambient_temperature 296.2
_diffrn_measurement_device CAD4
_diffrn_orient_matrix_UB_11 -0.12846
_diffrn_orient_matrix_UB_12 0.01609
_diffrn_orient_matrix_UB_13 -0.01673
_diffrn_orient_matrix_UB_21 -0.02368
_diffrn_orient_matrix_UB_22 0.03075
_diffrn_orient_matrix_UB_23 -0.10958
_diffrn_orient_matrix_UB_31 -0.03522
_diffrn_orient_matrix_UB_32 -0.07930
_diffrn_orient_matrix_UB_33 -0.04583
_diffrn_radiation_detector 'scintillation counter'
_diffrn_radiation_monochromator graphite
_diffrn_radiation_source 'X-ray tube'
_diffrn_radiation_type 'Mo K\a'
_diffrn_radiation_wavelength 0.7107
_diffrn_reflns_av_R_equivalents 0.02510
_diffrn_reflns_av_sigmaI/netI 0.033
_diffrn_reflns_limit_h_max 9
_diffrn_reflns_limit_h_min -9
_diffrn_reflns_limit_k_max 13
_diffrn_reflns_limit_k_min 0
_diffrn_reflns_limit_l_max 10
_diffrn_reflns_limit_l_min -6
_diffrn_reflns_number 2578
_diffrn_reflns_reduction_process 'Lp corrections applied'
_diffrn_reflns_theta_max 25
_diffrn_reflns_theta_min 2
_diffrn_standards_decay_% -1.92
_diffrn_standards_interval_count 0
_diffrn_standards_number 2
_exptl_absorpt_coefficient_mu 1.673
_exptl_absorpt_correction_type none
_exptl_crystal_colour pink
_exptl_crystal_density_diffrn 2.270
_exptl_crystal_description plate
_exptl_crystal_F_000 530.00
_exptl_crystal_size_max 0.30
_exptl_crystal_size_mid 0.30
_exptl_crystal_size_min 0.05
_refine_diff_density_max 0.42
_refine_diff_density_min -0.79
_refine_ls_extinction_method none
_refine_ls_goodness_of_fit_all 1.597
_refine_ls_goodness_of_fit_ref 1.600
_refine_ls_hydrogen_treatment noref
_refine_ls_matrix_type full
_refine_ls_number_constraints 0
_refine_ls_number_parameters 124
_refine_ls_number_reflns 1288
_refine_ls_number_restraints 0
_refine_ls_R_factor_all 0.0333
_refine_ls_R_factor_gt 0.0330
_refine_ls_shift/su_max 0.0100
_refine_ls_shift/su_mean 0.0008
_refine_ls_structure_factor_coef F
_refine_ls_weighting_details 'w = 1/[\s^2^(Fo) + 0.00040|Fo|^2^]'
_refine_ls_weighting_scheme sigma
_refine_ls_wR_factor_all 0.0440
_refine_ls_wR_factor_ref 0.0440
_reflns_number_gt 1288
_reflns_number_total 1569
_reflns_threshold_expression I>3.00\s(I)
_cod_data_source_file 409971.cff
_cod_data_source_block sofiene
_cod_depositor_comments
;
 Changing the values of the '_atom_site_label' and related data items
 (e. g. '_atom_site_aniso_label') to match each other in order to relate
 data from different loops.

 Antanas Vaitkus,
 2017-03-03

The following automatic conversions were performed:
data name '_geom_bond_atom_site_label_D' replaced with
'_geom_hbond_atom_site_label_D' as specified in the replacement file
'/home/antanas/src/cod-tools/trunk/data/replacement-values/replacement_tags.lst'.

data
name '_geom_bond_atom_site_label_H' replaced with
'_geom_hbond_atom_site_label_H' as specified in the replacement file
'/home/antanas/src/cod-tools/trunk/data/replacement-values/replacement_tags.lst'.

data
name '_geom_contact_atom_site_label_a' replaced with
'_geom_hbond_atom_site_label_A' as specified in the replacement file
'/home/antanas/src/cod-tools/trunk/data/replacement-values/replacement_tags.lst'.

data
name '_geom_bond_distance_DH' replaced with '_geom_hbond_distance_DH'
as specified in the replacement file
'/home/antanas/src/cod-tools/trunk/data/replacement-values/replacement_tags.lst'.

data
name '_geom_contact_distance_HA' replaced with
'_geom_hbond_distance_HA' as specified in the replacement file
'/home/antanas/src/cod-tools/trunk/data/replacement-values/replacement_tags.lst'.

data
name '_geom_contact_distance_DA' replaced with
'_geom_hbond_distance_DA' as specified in the replacement file
'/home/antanas/src/cod-tools/trunk/data/replacement-values/replacement_tags.lst'.

data
name '_geom_angle_DHA' replaced with '_geom_hbond_angle_DHA' as
specified in the replacement file
'/home/antanas/src/cod-tools/trunk/data/replacement-values/replacement_tags.lst'.

data
name '_geom_contact_site_symmetry_A' replaced with
'_geom_hbond_site_symmetry_A' as specified in the replacement file
'/home/antanas/src/cod-tools/trunk/data/replacement-values/replacement_tags.lst'.

Automatic conversion script
Id: cif_correct_tags 5005 2017-03-03 11:38:54Z antanas 

2024-04-15
Z value and formula fixed to values more according to usual
chemical conventions.                 miguel
;
_cod_original_formula_weight 264.45
_cod_original_formula_units_Z 4
_cod_original_sg_symbol_H-M 'P 21/m'
_cod_original_formula_sum 'H6 Co0.50 Na O9 P2 '
_cod_database_code 8103003

loop_
_symmetry_equiv_pos_as_xyz
'   +x,   +y,   +z'
'   -x,1/2+y,   -z'
'   -x,   -y,   -z'
'   +x,1/2-y,   +z'

loop_
_atom_site_label
_atom_site_fract_x
_atom_site_fract_y
_atom_site_fract_z
_atom_site_U_iso_or_equiv
_atom_site_occupancy
_atom_site_symmetry_multiplicity
_atom_site_Wyckoff_symbol
_atom_site_refinement_flags
_atom_site_adp_type
_atom_site_calc_flag
_atom_site_calc_attached_atom
Co1 0.46976(7) 0.2500 0.73582(6) 0.01426(13) 0.500 2 e S Uani d ?
P1 0.69126(9) 0.00258(6) 0.83021(8) 0.0156(2) 1.000 4 f . Uani d ?
P2 0.29709(9) 0.51021(6) 0.64828(8) 0.0155(2) 1.000 4 f . Uani d ?
Na1 0.0144(2) 0.2500 0.5541(2) 0.0269(4) 0.500 2 e S Uani d ?
Na2 0.7572(2) 0.2500 1.0914(2) 0.0283(5) 0.500 2 e S Uani d ?
O1 0.8341(3) -0.0283(2) 0.7604(2) 0.0235(5) 1.000 4 f . Uani d ?
O2 0.7305(3) -0.0664(2) 0.9800(2) 0.0250(5) 1.000 4 f . Uani d ?
O3 0.6753(3) 0.1300(2) 0.8492(2) 0.0198(5) 1.000 4 f . Uani d ?
O4 0.1974(3) 0.5785(2) 0.4986(2) 0.0247(5) 1.000 4 f . Uani d ?
O5 0.2522(3) 0.5615(2) 0.7862(2) 0.0255(6) 1.000 4 f . Uani d ?
O6 0.2789(2) 0.3813(2) 0.6402(2) 0.0192(5) 1.000 4 f . Uani d ?
O7 0.5062(3) 0.5429(2) 0.6922(2) 0.0233(5) 1.000 4 f . Uani d ?
O8 0.4372(4) 0.2500 0.9581(3) 0.0196(7) 0.500 2 e S Uani d ?
O9 0.5261(4) 0.2500 0.5290(4) 0.0301(9) 0.500 2 e S Uani d ?
O10 0.9969(4) 0.2500 0.8018(4) 0.0401(10) 0.500 2 e S Uani d ?
O11 -0.0408(4) 0.7500 0.7064(4) 0.0290(8) 0.500 2 e S Uani d ?
H1 0.8362 0.0237 0.6704 0.016 1.000 4 f . Uiso c ?
H2 0.2565 0.5110 0.8683 0.016 1.000 4 f . Uiso c ?
H3 0.3727 0.1896 0.9728 0.016 1.000 4 f . Uiso c ?
H4 0.5867 0.1979 0.5062 0.016 1.000 4 f . Uiso c ?
H5 0.9198 0.2500 0.8387 0.016 0.500 2 e S Uiso d ?
H6 1.1179 0.1880 1.3023 0.016 1.000 4 f . Uiso c ?
H7 0.0940 0.2500 0.8784 0.016 0.500 2 e S Uiso d ?

loop_
_atom_site_aniso_label
_atom_site_aniso_U_11
_atom_site_aniso_U_22
_atom_site_aniso_U_33
_atom_site_aniso_U_12
_atom_site_aniso_U_13
_atom_site_aniso_U_23
Co1 0.0199(3) 0.0100(3) 0.0137(3) -0.0000 0.0075(2) -0.0000
P1 0.0223(4) 0.0123(4) 0.0151(3) 0.0013(3) 0.0104(3) 0.0000(3)
P2 0.0235(4) 0.0124(4) 0.0127(4) 0.0028(3) 0.0092(3) 0.0014(3)
Na1 0.0275(9) 0.0250(9) 0.0277(9) -0.0000 0.0101(7) -0.0000
Na2 0.0363(10) 0.0225(8) 0.0224(9) -0.0000 0.0076(7) -0.0000
O1 0.0289(10) 0.0246(10) 0.0237(10) 0.0061(9) 0.0176(9) 0.0044(9)
O2 0.0413(12) 0.0189(10) 0.0194(10) 0.0011(9) 0.0169(9) 0.0044(8)
O3 0.0246(10) 0.0115(9) 0.0230(10) 0.0020(8) 0.0088(8) -0.0015(8)
O4 0.0364(12) 0.0222(10) 0.0159(10) 0.0106(9) 0.0107(9) 0.0046(8)
O5 0.0473(13) 0.0178(10) 0.0183(10) 0.0051(9) 0.0203(9) 0.0007(8)
O6 0.0222(10) 0.0132(10) 0.0223(10) 0.0026(8) 0.0090(8) 0.0004(8)
O7 0.0259(11) 0.0189(10) 0.0251(11) -0.0006(8) 0.0101(9) 0.0078(8)
O8 0.029(1) 0.0124(13) 0.023(1) -0.0000 0.0153(12) -0.0000
O9 0.057(2) 0.015(2) 0.032(2) -0.0000 0.032(2) -0.0000
O10 0.028(2) 0.059(2) 0.037(2) -0.0000 0.016(2) -0.0000
O11 0.030(2) 0.020(2) 0.039(2) -0.0000 0.015(1) -0.0000

loop_
_atom_type_symbol
_atom_type_oxidation_number
_atom_type_number_in_cell
_atom_type_scat_dispersion_real
_atom_type_scat_dispersion_imag
_atom_type_scat_source
H 0 24 0.000 0.000 'International Tables for Crystallography (1992, Vol. C, Table 6.1.1.2)'
O 0 36 0.008 0.006 'International Tables for Crystallography (1992, Vol. C, Table 6.1.1.2)'
Na 0 4 0.030 0.025 'International Tables for Crystallography (1992, Vol. C, Tables 4.2.6.8 and 6.1.1.1)'
P 0 8 0.090 0.095 'International Tables for Crystallography (1992, Vol. C, Table 6.1.1.2)'
Co 0 2 0.299 0.973 'International Tables for Crystallography (1992, Vol. C, Tables 4.2.6.8 and 6.1.1.1)'

loop_
_geom_angle_atom_site_label_1
_geom_angle_atom_site_label_2
_geom_angle_atom_site_label_3
_geom_angle
_geom_angle_site_symmetry_1
_geom_angle_site_symmetry_2
_geom_angle_site_symmetry_3
_geom_angle_publ_flag
O6 Co1 O6 93.14(13) . . . yes
O6 Co1 O3 174.37(9) . . . yes
O6 Co1 O3 91.88(9) . . . yes
O6 Co1 O9 90.57(10) . . . yes
O6 Co1 O8 92.86(10) . . . yes
O6 Co1 Na2 123.38(7) . . . yes
O6 Co1 P2 20.03(6) . . . yes
O6 Co1 P2 113.18(7) . . . yes
O6 Co1 P1 166.16(7) . . . yes
O6 Co1 P1 73.27(7) . . . yes
O6 Co1 H5 130.6 . . . no
O6 Co1 Na1 46.98(6) . . . yes
O6 Co1 O7 47.02(7) . . . yes
O6 Co1 O7 138.60(8) . . . yes
O6 Co1 O3 91.88(9) 4 4 4 yes
O6 Co1 O3 174.37(9) 4 4 4 yes
O6 Co1 O9 90.57(10) 4 4 4 yes
O6 Co1 O8 92.86(10) 4 4 4 yes
O6 Co1 Na2 123.38(7) 4 4 4 yes
O6 Co1 P2 113.18(7) 4 4 4 yes
O6 Co1 Na1 46.98(6) 4 4 4 yes
O6 Co1 O7 138.60(8) 4 4 4 yes
O3 Co1 O3 83.00(13) . . . yes
O3 Co1 O9 91.94(11) . . . yes
O3 Co1 O8 84.33(10) . . . yes
O3 Co1 P2 154.84(7) . . . yes
O3 Co1 P2 71.87(7) . . . yes
O3 Co1 P1 19.31(7) . . . yes
O3 Co1 P1 101.82(7) . . . yes
O3 Co1 Na1 137.44(7) . . . yes
O3 Co1 O7 128.55(8) . . . yes
O3 Co1 O7 46.91(8) . . . yes
O3 Co1 O9 91.94(11) 4 4 4 yes
O3 Co1 O8 84.33(10) 4 4 4 yes
O3 Co1 H3 101.7 4 4 4 no
O3 Co1 H3 81.6 4 4 4 no
O3 Co1 H4 94.7 4 4 4 no
O3 Co1 P2 154.84(7) 4 4 4 yes
O3 Co1 P1 101.82(7) 4 4 4 yes
O3 Co1 Na1 137.44(7) 4 4 4 yes
O3 Co1 O7 46.91(8) 4 4 4 yes
O3 Co1 O7 128.55(8) 4 4 4 yes
O9 Co1 O8 175.0(2) . . . yes
O9 Co1 Na2 126.01(12) . . . yes
O9 Co1 P2 90.16(5) . . . yes
O9 Co1 P2 90.16(5) . . . yes
O9 Co1 P1 87.03(6) . . . yes
O9 Co1 P1 87.03(6) . . . yes
O9 Co1 Na1 97.86(12) . . . yes
O9 Co1 O7 80.73(5) . . . yes
O9 Co1 O7 80.73(5) . . . yes
O8 Co1 Na2 48.99(10) . . . yes
O8 Co1 P2 91.82(5) . . . yes
O8 Co1 P2 91.82(5) . . . yes
O8 Co1 P1 90.48(5) . . . yes
O8 Co1 P1 90.48(5) . . . yes
O8 Co1 H5 104.8 . . . no
O8 Co1 Na1 87.14(10) . . . yes
O8 Co1 O7 99.00(5) . . . yes
O8 Co1 O7 99.00(5) . . . yes
Na2 Co1 P2 108.63(3) . . . yes
Na2 Co1 P2 108.63(3) . . . yes
Na2 Co1 Na1 136.13(6) . . . yes
Na2 Co1 O7 93.23(5) . . . yes
Na2 Co1 O7 93.23(5) . . . yes
P2 Co1 P2 133.21(4) . . . yes
P2 Co1 P1 173.02(3) . . . yes
P2 Co1 P1 53.25(3) . . . yes
P2 Co1 Na1 66.81(3) . . . yes
P2 Co1 O7 27.69(4) . . . yes
P2 Co1 O7 157.52(5) . . . yes
P2 Co1 P1 53.25(3) 4 4 4 yes
P2 Co1 P1 173.02(3) 4 4 4 yes
P2 Co1 H5 112.0 4 4 4 no
P2 Co1 Na1 66.81(3) 4 4 4 yes
P2 Co1 O7 157.52(5) 4 4 4 yes
P2 Co1 O7 27.69(4) 4 4 4 yes
P1 Co1 P1 120.16(4) . . . yes
P1 Co1 Na1 119.90(3) . . . yes
P1 Co1 O7 145.34(5) . . . yes
P1 Co1 O7 27.59(4) . . . yes
P1 Co1 Na1 119.90(3) 4 4 4 yes
P1 Co1 O7 27.59(4) 4 4 4 yes
P1 Co1 O7 145.34(5) 4 4 4 yes
Na1 Co1 O7 93.95(5) . . . yes
Na1 Co1 O7 93.95(5) . . . yes
O7 Co1 O7 160.66(8) . . . yes
O3 P1 O2 114.7(1) . . . yes
O3 P1 O1 112.6(1) . . . yes
O3 P1 O7 108.4(1) . . . yes
O3 P1 P2 89.55(10) . . . yes
O3 P1 O5 95.41(11) . . . yes
O3 P1 O4 85.08(11) . . . yes
O2 P1 O1 108.7(2) . . . yes
O2 P1 O7 109.4(2) . . . yes
O2 P1 P2 106.21(11) . . . yes
O2 P1 Co1 126.67(11) . . . yes
O2 P1 O6 119.52(12) . . . yes
O2 P1 H5 120.6 . . . no
O2 P1 O4 149.52(12) . . . yes
O1 P1 O7 102.3(1) . . . yes
O1 P1 H2 126.6 . . . no
O1 P1 H3 113.4 . . . no
O1 P1 Co1 120.19(10) . . . yes
O1 P1 O6 128.38(11) . . . yes
O1 P1 H5 73.9 . . . no
O1 P1 O5 129.76(11) . . . yes
O1 P1 O5 141.62(11) . . . yes
O1 P1 O4 40.85(10) . . . yes
O7 P1 P2 23.92(9) 4 4 4 yes
O7 P1 Co1 80.84(9) 4 4 4 yes
O7 P1 O6 46.10(9) 4 4 4 yes
O7 P1 H5 128.4 4 4 4 no
O7 P1 O5 124.96(10) 4 4 4 yes
O7 P1 O5 41.72(10) 4 4 4 yes
O7 P1 O4 83.59(11) 4 4 4 yes
P2 P1 H3 84.2 4 4 4 no
P2 P1 Co1 62.99(3) 4 4 4 yes
P2 P1 O6 26.43(4) 4 4 4 yes
P2 P1 H5 120.7 4 4 4 no
P2 P1 O5 105.45(6) 4 4 4 yes
P2 P1 O5 26.33(4) 4 4 4 yes
P2 P1 O4 96.44(5) 4 4 4 yes
Co1 P1 O6 36.56(4) . . . yes
Co1 P1 O5 86.21(5) . . . yes
Co1 P1 O5 74.59(5) . . . yes
Co1 P1 O4 81.69(5) . . . yes
O6 P1 O5 98.87(7) 4 4 4 yes
O6 P1 O5 43.28(6) 4 4 4 yes
O6 P1 H4 56.8 4 4 4 no
O6 P1 O4 89.62(7) 4 4 4 yes
O5 P1 O5 83.25(7) 2_647 2_647 2_647 yes
O5 P1 H4 128.0 2_647 2_647 2_647 no
O5 P1 O4 146.70(6) 2_647 2_647 2_647 yes
O5 P1 O4 122.46(6) 4 4 4 yes
O6 P2 O4 118.2(1) . . . yes
O6 P2 O5 111.8(1) . . . yes
O6 P2 O7 108.51(13) . . . yes
O6 P2 P1 92.32(10) . . . yes
O4 P2 O5 108.5(1) . . . yes
O4 P2 O7 103.6(1) . . . yes
O4 P2 H2 128.1 . . . no
O4 P2 P1 127.47(11) . . . yes
O4 P2 Co1 136.63(10) . . . yes
O4 P2 O3 143.98(11) . . . yes
O4 P2 O2 140.70(11) . . . yes
O5 P2 O7 105.1(1) . . . yes
O5 P2 P1 96.12(11) . . . yes
O5 P2 Co1 111.48(10) . . . yes
O5 P2 O3 101.42(11) . . . yes
O5 P2 O1 147.57(11) . . . yes
O7 P2 P1 23.89(8) . . . yes
O7 P2 Co1 81.57(9) . . . yes
O7 P2 O3 48.07(9) . . . yes
O7 P2 O1 98.37(10) . . . yes
O7 P2 O2 105.58(10) . . . yes
P1 P2 O1 113.74(6) 4 4 4 yes
Co1 P2 O1 93.66(5) . . . yes
O3 P2 O1 110.92(7) 4 4 4 yes
O3 P2 O2 75.01(6) 4 4 4 yes
O1 P2 O2 150.70(6) 2_656 2_656 2_656 yes
O1 P2 H3 132.5 2_656 2_656 2_656 no
O2 P2 H3 28.8 2_657 2_657 2_657 no
O10 Na1 O11 178.6(2) 1_455 1_455 1_455 yes
O10 Na1 O6 93.75(12) 1_455 1_455 1_455 yes
O10 Na1 O6 93.75(12) 1_455 1_455 1_455 yes
O10 Na1 O4 83.74(10) 1_455 1_455 1_455 yes
O10 Na1 O4 83.74(10) 1_455 1_455 1_455 yes
O10 Na1 Co1 89.59(12) 1_455 1_455 1_455 yes
O11 Na1 O6 85.18(11) 2_546 2_546 2_546 yes
O11 Na1 O6 85.18(11) 2_546 2_546 2_546 yes
O11 Na1 O4 97.09(10) 2_546 2_546 2_546 yes
O11 Na1 O4 97.09(10) 2_546 2_546 2_546 yes
O11 Na1 Co1 89.05(11) 2_546 2_546 2_546 yes
O6 Na1 O4 90.60(8) . . . yes
O6 Na1 O4 90.60(8) 4 4 4 yes
O6 Na1 O4 165.80(10) 4 4 4 yes
O6 Na1 Co1 38.09(6) 4 4 4 yes
O4 Na1 O4 103.0(1) 2_546 2_546 2_546 yes
O4 Na1 Co1 127.76(7) 2_546 2_546 2_546 yes
O4 Na1 Co1 127.76(7) 3_566 3_566 3_566 yes
O11 Na2 O8 160.7(2) 2_647 2_647 2_647 yes
O11 Na2 O3 123.16(12) 2_647 2_647 2_647 yes
O11 Na2 O3 123.16(12) 2_647 2_647 2_647 yes
O11 Na2 O5 80.59(9) 2_647 2_647 2_647 yes
O11 Na2 O5 80.59(9) 2_647 2_647 2_647 yes
O11 Na2 Co1 156.64(13) 2_647 2_647 2_647 yes
O8 Na2 O3 71.81(10) . . . yes
O8 Na2 O3 71.81(10) . . . yes
O8 Na2 O5 90.64(10) . . . yes
O8 Na2 O5 90.64(10) . . . yes
O8 Na2 Co1 42.63(9) . . . yes
O3 Na2 O3 68.66(12) . . . yes
O3 Na2 O5 81.86(8) . . . yes
O3 Na2 O5 149.05(11) . . . yes
O3 Na2 O5 149.05(11) 4 4 4 yes
O3 Na2 O5 81.86(8) 4 4 4 yes
O3 Na2 Co1 41.63(6) 4 4 4 yes
O5 Na2 O5 124.7(1) 2_647 2_647 2_647 yes
O5 Na2 Co1 108.80(8) 2_647 2_647 2_647 yes
O5 Na2 Co1 108.80(8) 3_667 3_667 3_667 yes
P1 O1 H6 125.4 . . . no
P1 O1 O7 39.65(9) . . . yes
P1 O1 O2 34.90(9) . . . yes
P1 O1 O3 32.97(8) . . . yes
P1 O1 O4 115.9(1) . . . yes
P1 O1 O11 129.8(2) . . . yes
P1 O1 O5 153.2(2) . . . yes
P1 O1 O10 92.94(13) . . . yes
P1 O1 P2 116.28(12) . . . yes
P1 O1 O6 123.53(13) . . . yes
P1 O1 O2 110.72(13) . . . yes
O7 O1 O2 61.77(10) 4 4 4 yes
O7 O1 O3 60.49(9) 4 4 4 yes
O7 O1 O4 95.21(12) 4 4 4 yes
O7 O1 O11 107.96(13) 4 4 4 yes
O7 O1 O5 165.72(12) 4 4 4 yes
O7 O1 O10 114.53(12) 4 4 4 yes
O7 O1 P2 83.87(9) 4 4 4 yes
O7 O1 O6 84.46(10) 4 4 4 yes
O7 O1 O2 150.32(11) 4 4 4 yes
O2 O1 O3 60.28(10) . . . yes
O2 O1 O4 150.81(13) . . . yes
O2 O1 O11 103.22(12) . . . yes
O2 O1 O5 125.12(11) . . . yes
O2 O1 O10 108.18(12) . . . yes
O2 O1 P2 145.60(11) . . . yes
O2 O1 O6 137.69(12) . . . yes
O2 O1 O2 94.38(10) . . . yes
O3 O1 O4 93.55(11) . . . yes
O3 O1 O11 162.52(13) . . . yes
O3 O1 O5 133.39(12) . . . yes
O3 O1 P2 105.50(10) . . . yes
O3 O1 O6 125.48(11) . . . yes
O3 O1 O2 93.16(10) . . . yes
O4 O1 O11 100.88(12) 2_646 2_646 2_646 yes
O4 O1 O5 81.61(10) 2_646 2_646 2_646 yes
O4 O1 O10 63.15(10) 2_646 2_646 2_646 yes
O4 O1 P2 23.45(6) 2_646 2_646 2_646 yes
O4 O1 O6 46.53(7) 2_646 2_646 2_646 yes
O4 O1 O2 100.16(10) 2_646 2_646 2_646 yes
O11 O1 O5 59.47(9) 1_645 1_645 1_645 yes
O11 O1 O10 135.39(12) 1_645 1_645 1_645 yes
O11 O1 P2 84.97(10) 1_645 1_645 1_645 yes
O11 O1 O6 61.74(10) 1_645 1_645 1_645 yes
O11 O1 O2 93.93(11) 1_645 1_645 1_645 yes
O5 O1 O10 76.55(9) 4_655 4_655 4_655 yes
O5 O1 P2 88.04(8) 4_655 4_655 4_655 yes
O5 O1 O6 83.30(8) 4_655 4_655 4_655 yes
O5 O1 O2 43.48(7) 4_655 4_655 4_655 yes
O10 O1 P2 86.56(9) . . . yes
O10 O1 O6 108.79(10) . . . yes
P2 O1 O6 24.66(4) 2_646 2_646 2_646 yes
P2 O1 O2 118.65(8) 2_646 2_646 2_646 yes
O6 O1 O2 124.28(9) 2_646 2_646 2_646 yes
P1 O2 O5 111.7(2) . . . yes
P1 O2 O8 131.7(2) . . . yes
P1 O2 O10 141.2(2) . . . yes
P1 O2 O6 154.0(2) . . . yes
P1 O2 O1 103.92(13) . . . yes
P1 O2 P2 130.83(13) . . . yes
O1 O2 O5 129.78(13) . . . yes
O1 O2 H7 104.8 . . . no
O1 O2 O8 131.42(13) . . . yes
O1 O2 H3 118.5 . . . no
O1 O2 O10 104.82(13) . . . yes
O1 O2 O1 85.62(10) . . . yes
O1 O2 O5 103.84(10) . . . yes
O1 O2 H2 113.2 . . . no
O3 O2 O8 143.1(1) . . . yes
O3 O2 O10 149.11(13) . . . yes
O3 O2 O6 123.15(11) . . . yes
O3 O2 O1 88.87(10) . . . yes
O3 O2 P2 98.96(9) . . . yes
O7 O2 O5 125.37(13) 4 4 4 yes
O7 O2 O8 94.98(13) 4 4 4 yes
O7 O2 O10 139.54(13) 4 4 4 yes
O7 O2 O6 138.03(12) 4 4 4 yes
O7 O2 O1 140.29(11) 4 4 4 yes
O7 O2 P2 131.35(11) 4 4 4 yes
O5 O2 O8 98.79(12) 2_647 2_647 2_647 yes
O5 O2 O10 94.08(12) 2_647 2_647 2_647 yes
O5 O2 O6 45.64(8) 2_647 2_647 2_647 yes
O5 O2 O1 63.20(9) 2_647 2_647 2_647 yes
O5 O2 O5 95.62(10) 2_647 2_647 2_647 yes
O8 O2 O10 67.51(11) 2_647 2_647 2_647 yes
O8 O2 O6 57.07(9) 2_647 2_647 2_647 yes
O8 O2 O1 123.45(12) 2_647 2_647 2_647 yes
O8 O2 O5 65.23(10) 2_647 2_647 2_647 yes
O8 O2 P2 77.13(9) 2_647 2_647 2_647 yes
O10 O2 O6 62.90(10) 2_747 2_747 2_747 yes
O10 O2 H6 80.4 2_747 2_747 2_747 no
O10 O2 O1 61.65(8) 2_747 2_747 2_747 yes
O10 O2 O5 132.66(10) 2_747 2_747 2_747 yes
O10 O2 P2 81.88(9) 2_747 2_747 2_747 yes
O6 O2 O1 78.31(8) 2_647 2_647 2_647 yes
O6 O2 O5 93.02(8) 2_647 2_647 2_647 yes
O6 O2 P2 24.32(4) 2_647 2_647 2_647 yes
O1 O2 O5 157.19(9) 3_757 3_757 3_757 yes
O1 O2 P2 72.95(7) 3_757 3_757 3_757 yes
O5 O2 P2 90.42(7) 4 4 4 yes
P1 O3 Co1 133.1(2) . . . yes
P1 O3 Na2 130.8(1) . . . yes
P1 O3 O3 170.29(10) . . . yes
P1 O3 O8 128.5(1) . . . yes
P1 O3 O6 90.11(11) . . . yes
P1 O3 O9 111.25(12) . . . yes
P1 O3 O10 108.07(12) . . . yes
P1 O3 O5 83.50(11) . . . yes
Co1 O3 Na2 87.06(9) . . . yes
Co1 O3 O2 142.01(13) . . . yes
Co1 O3 O7 95.77(11) . . . yes
Co1 O3 O1 136.11(12) . . . yes
Co1 O3 O3 48.50(7) . . . yes
Co1 O3 O8 48.41(8) . . . yes
Co1 O3 O6 44.02(7) . . . yes
Co1 O3 O9 44.05(8) . . . yes
Co1 O3 O10 100.13(10) . . . yes
Co1 O3 O5 117.23(10) . . . yes
Co1 O3 P2 70.99(7) . . . yes
Na2 O3 O2 98.74(10) . . . yes
Na2 O3 O7 147.99(13) . . . yes
Na2 O3 O1 134.33(13) . . . yes
Na2 O3 O3 55.67(6) . . . yes
Na2 O3 O8 52.72(10) . . . yes
Na2 O3 O6 115.74(11) . . . yes
Na2 O3 O9 117.88(9) . . . yes
Na2 O3 O10 85.76(11) . . . yes
Na2 O3 O5 49.08(7) . . . yes
Na2 O3 P2 129.61(10) . . . yes
O2 O3 O7 60.50(10) . . . yes
O2 O3 O1 58.76(9) . . . yes
O2 O3 O3 154.34(8) . . . yes
O2 O3 O8 107.19(11) . . . yes
O2 O3 O6 101.84(11) . . . yes
O2 O3 O9 143.06(11) . . . yes
O2 O3 O10 117.68(11) . . . yes
O2 O3 O5 50.80(9) . . . yes
O2 O3 P2 76.76(9) . . . yes
O7 O3 O1 58.38(10) 4 4 4 yes
O7 O3 O3 142.46(8) 4 4 4 yes
O7 O3 O8 107.22(11) 4 4 4 yes
O7 O3 O6 53.50(8) 4 4 4 yes
O7 O3 O9 84.12(10) 4 4 4 yes
O7 O3 O10 124.70(12) 4 4 4 yes
O7 O3 O5 103.01(10) 4 4 4 yes
O7 O3 P2 28.43(6) 4 4 4 yes
O1 O3 O3 136.18(8) . . . yes
O1 O3 O8 162.89(12) . . . yes
O1 O3 O6 108.03(11) . . . yes
O1 O3 O9 94.93(10) . . . yes
O1 O3 O10 74.25(9) . . . yes
O1 O3 O5 103.72(10) . . . yes
O1 O3 P2 86.53(9) . . . yes
O3 O3 O6 92.50(6) 4 4 4 yes
O3 O3 O9 62.57(6) 4 4 4 yes
O3 O3 O10 63.51(6) 4 4 4 yes
O3 O3 O5 104.24(6) 4 4 4 yes
O3 O3 P2 119.48(5) 4 4 4 yes
O8 O3 O9 92.41(11) . . . yes
O8 O3 O10 122.78(9) . . . yes
O8 O3 O5 68.82(9) . . . yes
O8 O3 P2 80.24(9) . . . yes
O6 O3 O9 59.24(10) 4 4 4 yes
O6 O3 O10 131.76(12) 4 4 4 yes
O6 O3 O5 110.91(10) 4 4 4 yes
O6 O3 P2 26.99(5) 4 4 4 yes
O9 O3 O5 161.11(11) . . . yes
O9 O3 P2 76.15(8) . . . yes
O10 O3 O5 115.20(12) . . . yes
O10 O3 P2 141.30(11) . . . yes
O5 O3 P2 101.72(8) 2_647 2_647 2_647 yes
P2 O4 Na1 131.6(1) . . . yes
P2 O4 O1 113.5(1) . . . yes
P2 O4 O9 105.5(2) . . . yes
P2 O4 P1 114.12(12) . . . yes
P2 O4 O6 120.49(13) . . . yes
O7 O4 O5 61.28(10) . . . yes
O7 O4 Na1 133.19(13) . . . yes
O7 O4 O6 60.30(9) . . . yes
O7 O4 O1 106.42(12) . . . yes
O7 O4 O10 136.59(13) . . . yes
O5 O4 Na1 95.18(11) . . . yes
O5 O4 O6 59.90(9) . . . yes
O5 O4 O1 146.63(13) . . . yes
O5 O4 O9 107.60(13) . . . yes
O5 O4 O10 139.80(12) . . . yes
O5 O4 P1 150.11(11) . . . yes
O5 O4 O6 96.08(11) . . . yes
Na1 O4 O6 143.97(12) 2_556 2_556 2_556 yes
Na1 O4 O1 112.59(11) 2_556 2_556 2_556 yes
Na1 O4 O9 86.20(10) 2_556 2_556 2_556 yes
Na1 O4 O10 45.10(9) 2_556 2_556 2_556 yes
Na1 O4 P1 114.06(9) 2_556 2_556 2_556 yes
Na1 O4 O6 44.06(6) 2_556 2_556 2_556 yes
O6 O4 O1 86.85(11) . . . yes
O6 O4 O9 124.31(12) . . . yes
O6 O4 O10 155.28(12) . . . yes
O6 O4 P1 95.82(9) . . . yes
O6 O4 O6 108.69(10) . . . yes
O1 O4 O9 92.91(11) 2_656 2_656 2_656 yes
O1 O4 O10 71.54(10) 2_656 2_656 2_656 yes
O1 O4 P1 23.25(6) 2_656 2_656 2_656 yes
O1 O4 O6 91.84(10) 2_656 2_656 2_656 yes
O9 O4 O10 70.16(11) 2_656 2_656 2_656 yes
O9 O4 P1 70.15(8) 2_656 2_656 2_656 yes
O9 O4 O6 126.96(10) 2_656 2_656 2_656 yes
O10 O4 P1 68.96(8) 2_656 2_656 2_656 yes
O10 O4 O6 61.61(9) 2_656 2_656 2_656 yes
P1 O4 O6 109.02(8) 2_656 2_656 2_656 yes
P2 O5 Na2 139.6(2) . . . yes
P2 O5 O4 35.10(8) . . . yes
P2 O5 O7 38.33(9) . . . yes
P2 O5 O6 33.44(8) . . . yes
P2 O5 O2 119.8(2) . . . yes
P2 O5 O11 118.7(1) . . . yes
P2 O5 O3 156.5(2) . . . yes
P2 O5 O1 116.8(1) . . . yes
P2 O5 P1 140.39(13) . . . yes
P2 O5 O8 116.7(1) . . . yes
P2 O5 P1 57.56(9) . . . yes
P2 O5 O2 81.72(11) . . . yes
Na2 O5 O4 112.35(12) 2_657 2_657 2_657 yes
Na2 O5 O7 113.70(12) 2_657 2_657 2_657 yes
Na2 O5 O6 172.95(13) 2_657 2_657 2_657 yes
Na2 O5 O2 98.08(11) 2_657 2_657 2_657 yes
Na2 O5 O11 47.42(9) 2_657 2_657 2_657 yes
Na2 O5 O3 49.06(7) 2_657 2_657 2_657 yes
Na2 O5 O1 85.68(10) 2_657 2_657 2_657 yes
Na2 O5 P1 74.40(7) 2_657 2_657 2_657 yes
Na2 O5 O8 43.69(8) 2_657 2_657 2_657 yes
Na2 O5 P1 110.28(10) 2_657 2_657 2_657 yes
Na2 O5 O2 88.93(10) 2_657 2_657 2_657 yes
O4 O5 O7 58.83(10) . . . yes
O4 O5 O6 61.94(9) . . . yes
O4 O5 O2 148.5(1) . . . yes
O4 O5 O11 83.80(12) . . . yes
O4 O5 O3 161.20(12) . . . yes
O4 O5 O1 100.26(11) . . . yes
O4 O5 P1 172.65(12) . . . yes
O4 O5 O8 116.26(12) . . . yes
O4 O5 P1 83.77(9) . . . yes
O4 O5 O2 103.39(11) . . . yes
O7 O5 O6 60.22(9) . . . yes
O7 O5 O2 116.55(13) . . . yes
O7 O5 O11 129.03(12) . . . yes
O7 O5 O3 121.67(12) . . . yes
O7 O5 O1 155.12(12) . . . yes
O7 O5 P1 122.02(11) . . . yes
O6 O5 O2 88.23(11) . . . yes
O6 O5 O11 132.49(13) . . . yes
O6 O5 O3 136.32(11) . . . yes
O6 O5 O1 99.22(11) . . . yes
O6 O5 P1 111.55(10) . . . yes
O6 O5 O8 133.55(12) . . . yes
O6 O5 P1 65.96(8) . . . yes
O6 O5 O2 88.56(10) . . . yes
O2 O5 O11 113.21(12) 2_657 2_657 2_657 yes
O2 O5 O3 50.15(8) 2_657 2_657 2_657 yes
O2 O5 O1 73.31(10) 2_657 2_657 2_657 yes
O2 O5 P1 24.21(6) 2_657 2_657 2_657 yes
O2 O5 O8 91.06(10) 2_657 2_657 2_657 yes
O2 O5 P1 93.40(10) 2_657 2_657 2_657 yes
O2 O5 O2 84.38(10) 2_657 2_657 2_657 yes
O11 O5 O3 83.18(10) . . . yes
O11 O5 P1 99.54(10) . . . yes
O11 O5 O8 89.80(9) . . . yes
O11 O5 P1 145.81(10) . . . yes
O11 O5 O2 133.31(10) . . . yes
O3 O5 O1 82.60(8) 2_657 2_657 2_657 yes
O3 O5 P1 25.94(5) 2_657 2_657 2_657 yes
O3 O5 O8 50.26(8) 2_657 2_657 2_657 yes
O3 O5 P1 99.65(8) 2_657 2_657 2_657 yes
O3 O5 O2 76.28(8) 2_657 2_657 2_657 yes
O1 O5 H3 137.8 4_455 4_455 4_455 no
O1 O5 H3 91.2 4_455 4_455 4_455 no
O1 O5 P1 76.89(7) 4_455 4_455 4_455 yes
O1 O5 O8 124.90(10) 4_455 4_455 4_455 yes
O1 O5 P1 160.85(9) 4_455 4_455 4_455 yes
O1 O5 O2 156.02(10) 4_455 4_455 4_455 yes
P1 O5 O8 70.49(7) 2_657 2_657 2_657 yes
P1 O5 P1 96.75(7) 2_657 2_657 2_657 yes
P1 O5 O2 79.15(7) 2_657 2_657 2_657 yes
O8 O5 P1 67.73(7) 2_657 2_657 2_657 yes
O8 O5 O2 45.25(7) 2_657 2_657 2_657 yes
P1 O5 O2 24.62(5) 4 4 4 yes
P2 O6 Co1 131.4(1) . . . yes
P2 O6 Na1 132.93(13) . . . yes
P2 O6 H3 104.4 . . . no
P2 O6 H6 108.5 . . . no
P2 O6 O9 117.34(12) . . . yes
P2 O6 O3 87.33(11) . . . yes
P2 O6 O6 174.80(9) . . . yes
P2 O6 O8 116.84(12) . . . yes
P2 O6 O11 120.53(12) . . . yes
P2 O6 P1 61.25(9) . . . yes
P2 O6 O10 118.66(12) . . . yes
Co1 O6 Na1 94.93(9) . . . yes
Co1 O6 O5 125.57(12) . . . yes
Co1 O6 O7 95.72(10) . . . yes
Co1 O6 O4 148.51(12) . . . yes
Co1 O6 O11 96.74(9) . . . yes
Co1 O6 P1 70.17(7) . . . yes
Co1 O6 O10 90.13(9) . . . yes
Co1 O6 O2 90.73(9) . . . yes
Co1 O6 O1 119.45(10) . . . yes
Co1 O6 O4 138.97(10) . . . yes
Na1 O6 O5 115.64(11) . . . yes
Na1 O6 O7 168.93(12) . . . yes
Na1 O6 O4 111.50(11) . . . yes
Na1 O6 O9 100.71(10) . . . yes
Na1 O6 O3 137.68(10) . . . yes
Na1 O6 O6 52.21(6) . . . yes
Na1 O6 O8 88.97(10) . . . yes
Na1 O6 P1 163.63(10) . . . yes
Na1 O6 O2 93.94(10) . . . yes
Na1 O6 O1 90.80(9) . . . yes
O5 O6 O9 143.62(12) . . . yes
O5 O6 O3 89.55(10) . . . yes
O5 O6 O6 145.69(7) . . . yes
O5 O6 O8 90.27(9) . . . yes
O5 O6 O11 137.30(11) . . . yes
O5 O6 O1 104.73(10) . . . yes
O7 O6 O4 57.44(9) . . . yes
O7 O6 O9 84.83(10) . . . yes
O7 O6 O6 137.71(8) . . . yes
O7 O6 O8 100.81(10) . . . yes
O7 O6 O11 128.21(11) . . . yes
O7 O6 P1 27.37(6) . . . yes
O7 O6 O10 141.68(12) . . . yes
O7 O6 O2 88.95(10) . . . yes
O7 O6 O1 81.32(9) . . . yes
O7 O6 O4 124.66(10) . . . yes
O4 O6 O9 110.89(11) . . . yes
O4 O6 O3 110.68(10) . . . yes
O4 O6 O6 152.42(8) . . . yes
O4 O6 O8 147.21(11) . . . yes
O4 O6 O11 89.60(9) . . . yes
O4 O6 P1 84.78(9) . . . yes
O4 O6 O10 120.96(10) . . . yes
O4 O6 O2 103.69(10) . . . yes
O9 O6 O3 60.46(10) . . . yes
O9 O6 O10 123.40(8) . . . yes
O9 O6 O2 133.76(11) . . . yes
O9 O6 O1 74.91(9) . . . yes
O9 O6 O4 135.69(11) . . . yes
O3 O6 O11 130.50(10) 4 4 4 yes
O3 O6 P1 26.42(5) 4 4 4 yes
O3 O6 O10 114.76(11) 4 4 4 yes
O3 O6 O2 79.33(9) 4 4 4 yes
O3 O6 O1 116.26(9) 4 4 4 yes
O3 O6 O4 162.97(10) 4 4 4 yes
O6 O6 O8 60.25(6) 4 4 4 yes
O6 O6 O11 62.94(5) 4 4 4 yes
O6 O6 P1 113.55(5) 4 4 4 yes
O6 O6 O10 64.23(5) 4 4 4 yes
O6 O6 O2 99.87(6) 4 4 4 yes
O6 O6 O1 107.18(6) 4 4 4 yes
O6 O6 O4 97.49(6) 4 4 4 yes
O8 O6 O11 122.37(9) . . . yes
O8 O6 O4 113.00(10) . . . yes
O11 O6 P1 138.72(10) 2_546 2_546 2_546 yes
O11 O6 H7 99.3 2_546 2_546 2_546 no
O11 O6 O10 88.30(10) 2_546 2_546 2_546 yes
O11 O6 O2 140.72(10) 2_546 2_546 2_546 yes
O11 O6 O1 49.13(6) 2_546 2_546 2_546 yes
O11 O6 O4 65.53(8) 2_546 2_546 2_546 yes
P1 O6 O10 129.13(10) 4 4 4 yes
P1 O6 O2 79.93(7) 4 4 4 yes
P1 O6 O1 102.31(8) 4 4 4 yes
P1 O6 O4 146.87(9) 4 4 4 yes
O10 O6 O2 53.05(8) 1_455 1_455 1_455 yes
O10 O6 O1 127.68(10) 1_455 1_455 1_455 yes
O10 O6 H6 90.6 1_455 1_455 1_455 no
O2 O6 O1 148.93(9) 2_657 2_657 2_657 yes
O2 O6 O4 83.77(8) 2_657 2_657 2_657 yes
O2 O6 H6 143.1 2_657 2_657 2_657 no
O4 O6 H3 102.8 3_566 3_566 3_566 no
P1 O7 P2 132.2(2) 4 4 4 yes
P1 O7 O4 168.4(2) 4 4 4 yes
P1 O7 O5 113.0(1) 4 4 4 yes
P1 O7 O6 106.53(12) 4 4 4 yes
P1 O7 O9 125.3(1) 4 4 4 yes
P1 O7 Co1 71.56(9) 4 4 4 yes
P1 O7 O7 109.3(1) 4 4 4 yes
P2 O7 O4 36.57(8) . . . yes
P2 O7 O1 162.6(2) . . . yes
P2 O7 O5 36.56(8) . . . yes
P2 O7 O3 103.50(13) . . . yes
P2 O7 O6 34.20(8) . . . yes
P2 O7 O2 122.1(1) . . . yes
P2 O7 O9 101.99(13) . . . yes
P2 O7 O7 93.77(13) . . . yes
O4 O7 O1 151.01(13) . . . yes
O4 O7 O3 135.18(13) . . . yes
O4 O7 O2 146.2(1) . . . yes
O4 O7 Co1 98.06(10) . . . yes
O1 O7 O5 148.46(13) 4 4 4 yes
O1 O7 O6 128.36(12) 4 4 4 yes
O1 O7 O9 91.46(12) 4 4 4 yes
O1 O7 Co1 91.99(9) 4 4 4 yes
O1 O7 O7 81.06(11) 4 4 4 yes
O5 O7 O3 101.93(12) . . . yes
O5 O7 O2 89.23(12) . . . yes
O5 O7 O9 106.45(12) . . . yes
O5 O7 Co1 85.88(9) . . . yes
O5 O7 O7 129.6(1) . . . yes
O3 O7 O9 151.25(13) 4 4 4 yes
O3 O7 O7 97.66(12) 4 4 4 yes
O6 O7 O2 116.23(12) . . . yes
O6 O7 O9 125.83(13) . . . yes
O2 O7 O9 115.61(12) 4 4 4 yes
O2 O7 Co1 92.63(9) 4 4 4 yes
O2 O7 O7 140.0(1) 4 4 4 yes
O9 O7 Co1 148.78(10) 2_656 2_656 2_656 yes
O9 O7 O7 67.49(9) 2_656 2_656 2_656 yes
Co1 O7 O7 82.44(9) . . . yes
Co1 O8 Na2 88.38(13) . . . yes
Co1 O8 O2 117.06(10) . . . yes
Co1 O8 O2 117.06(10) . . . yes
Co1 O8 O3 47.26(8) . . . yes
Co1 O8 O3 47.26(8) . . . yes
Co1 O8 O6 43.03(7) . . . yes
Co1 O8 O6 43.03(7) . . . yes
Co1 O8 O10 95.9(1) . . . yes
Co1 O8 O5 108.18(11) . . . yes
Co1 O8 O5 108.18(11) . . . yes
Na2 O8 O2 115.18(11) . . . yes
Na2 O8 O2 115.18(11) . . . yes
Na2 O8 O3 55.47(9) . . . yes
Na2 O8 O3 55.47(9) . . . yes
Na2 O8 O6 116.59(12) . . . yes
Na2 O8 O6 116.59(12) . . . yes
Na2 O8 O10 175.7(2) . . . yes
Na2 O8 O5 45.68(7) . . . yes
Na2 O8 O5 45.68(7) . . . yes
O2 O8 O2 104.2(2) 2_657 2_657 2_657 yes
O2 O8 O3 157.04(12) 2_657 2_657 2_657 yes
O2 O8 O3 98.56(8) 2_657 2_657 2_657 yes
O2 O8 O6 75.38(9) 2_657 2_657 2_657 yes
O2 O8 O6 122.1(1) 2_657 2_657 2_657 yes
O2 O8 O10 62.77(10) 2_657 2_657 2_657 yes
O2 O8 H2 28.8 2_657 2_657 2_657 no
O2 O8 H2 124.3 2_657 2_657 2_657 no
O2 O8 O5 130.57(13) 2_657 2_657 2_657 yes
O2 O8 O5 69.52(9) 2_657 2_657 2_657 yes
O2 O8 O3 98.56(8) 3_657 3_657 3_657 yes
O2 O8 O3 157.04(12) 3_657 3_657 3_657 yes
O2 O8 O6 122.1(1) 3_657 3_657 3_657 yes
O2 O8 O6 75.38(9) 3_657 3_657 3_657 yes
O2 O8 O10 62.77(10) 3_657 3_657 3_657 yes
O2 O8 O5 69.52(9) 3_657 3_657 3_657 yes
O2 O8 O5 130.57(13) 3_657 3_657 3_657 yes
O3 O8 O3 58.55(11) . . . yes
O3 O8 O10 127.98(12) . . . yes
O3 O8 O5 97.69(12) . . . yes
O3 O8 O6 61.18(8) 4 4 4 yes
O3 O8 O6 90.19(11) 4 4 4 yes
O3 O8 O10 127.98(12) 4 4 4 yes
O3 O8 O5 97.69(12) 4 4 4 yes
O3 O8 O5 60.92(8) 4 4 4 yes
O6 O8 O6 59.50(11) . . . yes
O6 O8 O10 67.03(10) . . . yes
O6 O8 O5 150.94(12) . . . yes
O6 O8 O5 104.19(7) . . . yes
O6 O8 O10 67.03(10) 4 4 4 yes
O6 O8 O5 104.19(7) 4 4 4 yes
O6 O8 O5 150.94(12) 4 4 4 yes
O10 O8 O5 132.20(9) 1_455 1_455 1_455 yes
O10 O8 O5 132.20(9) 1_455 1_455 1_455 yes
O5 O8 O5 78.66(11) 2_647 2_647 2_647 yes
Co1 O9 O6 44.65(8) . . . yes
Co1 O9 O6 44.65(8) . . . yes
Co1 O9 O3 44.01(8) . . . yes
Co1 O9 O3 44.01(8) . . . yes
Co1 O9 O4 119.48(13) . . . yes
Co1 O9 O4 119.48(13) . . . yes
Co1 O9 O7 126.35(8) . . . yes
Co1 O9 O7 126.35(8) . . . yes
O6 O9 O6 61.38(11) . . . yes
O6 O9 O3 88.56(11) . . . yes
O6 O9 O3 60.30(8) . . . yes
O6 O9 O4 164.1(1) . . . yes
O6 O9 O4 107.50(7) . . . yes
O6 O9 O7 136.3(2) . . . yes
O6 O9 O7 85.80(8) . . . yes
O6 O9 O3 60.30(8) 4 4 4 yes
O6 O9 O3 88.56(11) 4 4 4 yes
O6 O9 O4 107.50(7) 4 4 4 yes
O6 O9 O4 164.1(1) 4 4 4 yes
O6 O9 O7 85.80(8) 4 4 4 yes
O6 O9 O7 136.3(2) 4 4 4 yes
O3 O9 O3 54.86(11) . . . yes
O3 O9 O4 75.70(9) . . . yes
O3 O9 O4 110.5(1) . . . yes
O3 O9 O7 99.84(7) . . . yes
O3 O9 O7 152.83(13) . . . yes
O3 O9 O4 110.5(1) 4 4 4 yes
O3 O9 O4 75.70(9) 4 4 4 yes
O3 O9 O7 152.83(13) 4 4 4 yes
O3 O9 O7 99.84(7) 4 4 4 yes
O4 O9 O4 80.71(13) 2_646 2_646 2_646 yes
O4 O9 O7 47.11(7) 2_646 2_646 2_646 yes
O4 O9 O7 109.26(13) 2_646 2_646 2_646 yes
O4 O9 O7 109.26(13) 3_666 3_666 3_666 yes
O4 O9 O7 47.11(7) 3_666 3_666 3_666 yes
O7 O9 O7 102.6(1) 2_646 2_646 2_646 yes
Na1 O10 O3 120.4(2) 1_655 1_655 1_655 yes
Na1 O10 O3 120.4(2) 1_655 1_655 1_655 yes
Na1 O10 O2 108.72(12) 1_655 1_655 1_655 yes
Na1 O10 O2 108.72(12) 1_655 1_655 1_655 yes
Na1 O10 O4 51.15(9) 1_655 1_655 1_655 yes
Na1 O10 O4 51.15(9) 1_655 1_655 1_655 yes
Na1 O10 O8 87.3(1) 1_655 1_655 1_655 yes
Na1 O10 O1 93.41(9) 1_655 1_655 1_655 yes
Na1 O10 O1 93.41(9) 1_655 1_655 1_655 yes
Na1 O10 O6 45.06(8) 1_655 1_655 1_655 yes
Na1 O10 O6 45.06(8) 1_655 1_655 1_655 yes
O3 O10 O2 128.9(2) . . . yes
O3 O10 O2 91.38(9) . . . yes
O3 O10 O4 103.68(13) . . . yes
O3 O10 O8 139.53(12) . . . yes
O3 O10 O1 97.51(11) . . . yes
O3 O10 O6 164.6(2) . . . yes
O3 O10 O6 125.17(7) . . . yes
O3 O10 O2 91.38(9) 4 4 4 yes
O3 O10 O2 128.9(2) 4 4 4 yes
O3 O10 O4 103.68(13) 4 4 4 yes
O3 O10 O4 71.92(9) 4 4 4 yes
O3 O10 O8 139.53(12) 4 4 4 yes
O3 O10 O1 97.51(11) 4 4 4 yes
O3 O10 O1 45.25(7) 4 4 4 yes
O3 O10 O6 125.17(7) 4 4 4 yes
O3 O10 O6 164.6(2) 4 4 4 yes
O2 O10 O2 85.2(1) 2_757 2_757 2_757 yes
O2 O10 O4 159.1(2) 2_757 2_757 2_757 yes
O2 O10 O4 95.99(8) 2_757 2_757 2_757 yes
O2 O10 O8 49.72(8) 2_757 2_757 2_757 yes
O2 O10 H4 147.4 2_757 2_757 2_757 no
O2 O10 H4 127.0 2_757 2_757 2_757 no
O2 O10 O1 147.6(1) 2_757 2_757 2_757 yes
O2 O10 O1 65.00(7) 2_757 2_757 2_757 yes
O2 O10 O6 64.05(8) 2_757 2_757 2_757 yes
O2 O10 O6 98.69(12) 2_757 2_757 2_757 yes
O2 O10 O4 95.99(8) 3_757 3_757 3_757 yes
O2 O10 O4 159.1(2) 3_757 3_757 3_757 yes
O2 O10 O8 49.72(8) 3_757 3_757 3_757 yes
O2 O10 O1 65.00(7) 3_757 3_757 3_757 yes
O2 O10 O1 147.6(1) 3_757 3_757 3_757 yes
O2 O10 O6 98.69(12) 3_757 3_757 3_757 yes
O2 O10 O6 64.05(8) 3_757 3_757 3_757 yes
O4 O10 O4 75.62(13) 2_646 2_646 2_646 yes
O4 O10 O8 116.78(12) 2_646 2_646 2_646 yes
O4 O10 O1 45.31(7) 2_646 2_646 2_646 yes
O4 O10 O1 116.36(13) 2_646 2_646 2_646 yes
O4 O10 O6 95.27(12) 2_646 2_646 2_646 yes
O4 O10 O6 63.82(9) 2_646 2_646 2_646 yes
O4 O10 O8 116.78(12) 3_666 3_666 3_666 yes
O4 O10 O1 116.36(13) 3_666 3_666 3_666 yes
O4 O10 O1 45.31(7) 3_666 3_666 3_666 yes
O4 O10 O6 63.82(9) 3_666 3_666 3_666 yes
O4 O10 O6 95.27(12) 3_666 3_666 3_666 yes
O8 O10 O1 110.49(8) 1_655 1_655 1_655 yes
O8 O10 O1 110.49(8) 1_655 1_655 1_655 yes
O8 O10 O6 53.77(9) 1_655 1_655 1_655 yes
O8 O10 O6 53.77(9) 1_655 1_655 1_655 yes
O1 O10 O1 138.7(2) . . . yes
O1 O10 O6 130.02(11) . . . yes
O1 O10 O6 80.18(7) . . . yes
O1 O10 O6 80.18(7) 4 4 4 yes
O1 O10 O6 130.02(11) 4 4 4 yes
O6 O10 O6 51.54(9) 1_655 1_655 1_655 yes
Na2 O11 Na1 109.6(2) 2_657 2_657 2_657 yes
Na2 O11 O1 99.71(11) 2_657 2_657 2_657 yes
Na2 O11 O1 99.71(11) 2_657 2_657 2_657 yes
Na2 O11 O5 51.99(8) 2_657 2_657 2_657 yes
Na2 O11 O5 51.99(8) 2_657 2_657 2_657 yes
Na2 O11 O6 140.80(12) 2_657 2_657 2_657 yes
Na2 O11 O6 140.80(12) 2_657 2_657 2_657 yes
Na1 O11 O1 109.46(10) 2_556 2_556 2_556 yes
Na1 O11 O1 109.46(10) 2_556 2_556 2_556 yes
Na1 O11 O5 83.08(10) 2_556 2_556 2_556 yes
Na1 O11 O5 83.08(10) 2_556 2_556 2_556 yes
Na1 O11 O6 47.70(8) 2_556 2_556 2_556 yes
Na1 O11 O6 47.70(8) 2_556 2_556 2_556 yes
O1 O11 O1 127.0(2) 1_465 1_465 1_465 yes
O1 O11 O5 151.7(2) 1_465 1_465 1_465 yes
O1 O11 O5 67.30(8) 1_465 1_465 1_465 yes
O1 O11 O6 69.13(8) 1_465 1_465 1_465 yes
O1 O11 O6 117.24(13) 1_465 1_465 1_465 yes
O1 O11 O5 67.30(8) 4_455 4_455 4_455 yes
O1 O11 O5 151.7(2) 4_455 4_455 4_455 yes
O1 O11 O6 117.24(13) 4_455 4_455 4_455 yes
O1 O11 O6 69.13(8) 4_455 4_455 4_455 yes
O5 O11 O5 90.1(1) . . . yes
O5 O11 O6 130.31(13) . . . yes
O5 O11 O6 90.19(8) . . . yes
O5 O11 O6 90.19(8) 4_565 4_565 4_565 yes
O5 O11 O6 130.31(13) 4_565 4_565 4_565 yes
O6 O11 O6 54.11(10) 2_556 2_556 2_556 yes

loop_
_geom_bond_atom_site_label_1
_geom_bond_atom_site_label_2
_geom_bond_distance
_geom_bond_site_symmetry_1
_geom_bond_site_symmetry_2
_geom_bond_publ_flag
Co1 O6 2.088(2) . . ?
Co1 O6 2.088(2) . . yes
Co1 O3 2.091(2) . . yes
Co1 O3 2.091(2) . . yes
Co1 O9 2.093(4) . . yes
Co1 O8 2.130(3) . . yes
Co1 Na2 3.144(2) . . yes
Co1 Na1 3.373(2) . . yes
P1 O3 1.494(2) . . yes
P1 O2 1.497(3) . . yes
P1 O1 1.554(3) . . yes
P1 O7 1.610(3) . . yes
P1 P2 2.946(2) . . yes
P2 O6 1.496(2) . . yes
P2 O4 1.501(2) . . yes
P2 O5 1.548(2) . . yes
P2 O7 1.612(3) . . yes
Na1 O10 2.303(5) . . yes
Na1 O11 2.452(4) . . yes
Na1 O6 2.475(3) . . yes
Na1 O6 2.475(3) . . yes
Na1 O4 2.532(3) . . yes
Na2 O11 2.297(4) . . yes
Na2 O8 2.374(4) . . yes
Na2 O3 2.457(3) . . yes
Na2 O3 2.457(3) . . yes
Na2 O5 2.458(3) . . yes
Na2 O5 2.458(3) . . yes
O1 H1 1.02 . . no
O1 H6 2.01 . . no
O1 O7 2.465(3) . . yes
O1 O2 2.479(3) . . yes
O1 O3 2.535(3) . . yes
O1 O4 2.575(3) . . yes
O1 O11 2.863(3) . . yes
O2 O3 2.518(3) . . yes
O2 O7 2.538(4) . . yes
O2 O5 2.542(4) . . yes
O2 O8 2.687(3) . . yes
O3 O7 2.519(3) . . yes
O3 O3 2.772(5) . . yes
O3 O8 2.834(4) . . yes
O4 O7 2.448(4) . . yes
O4 O5 2.475(3) . . yes
O4 O6 2.571(3) . . yes
O5 H2 0.94 . . no
O5 O7 2.509(4) . . yes
O5 O6 2.520(3) . . yes
O6 O9 2.971(4) . . yes
O8 H3 0.91 . . no
O8 H3 0.91 . . no
O9 H4 0.85 . . no
O9 H4 0.85 . . no
O10 H5 0.81 . . no
O10 H7 0.82 . . no
O11 H6 0.93 . . no
O11 H6 0.93 . . no

loop_
_geom_hbond_atom_site_label_D
_geom_hbond_atom_site_label_H
_geom_hbond_atom_site_label_A
_geom_hbond_distance_DH
_geom_hbond_distance_HA
_geom_hbond_distance_DA
_geom_hbond_angle_DHA
_geom_hbond_site_symmetry_A
O1 H1 O4 1.02 1.58 2.575(3) 164.3 2_646
O5 H2 O2 0.94 1.61 2.542(4) 175.1 2_657
O8 H3 O2 0.91 1.78 2.687(3) 173.5 3_657
O9 H4 O4 0.85 2.23 3.059(4) 165.4 2_646
O11 H6 O1 0.93 2.01 2.863(3) 151.3 3_757
